data_2106943
loop_
_publ_author_name
'Galli, E.'
'Gottardi, G.'
'Preisinger, A.'
'Mayer, H.'
'Passaglia, E.'

_publ_section_title
;
 The structure of potassium-exchanged heulandite at 293, 373 and 593 K
;
_journal_name_full 'Acta Crystallographica B (39,1983-)'
_journal_page_first 189
_journal_page_last 197
_journal_volume 39
_journal_year 1983
_chemical_formula_sum 'Al9 H36 K8.48 O90 Si27'
_chemical_name_systematic 'K8.48 (Al9 Si27) O72 (H2 O)18'
_space_group_IT_number 12
_symmetry_space_group_name_Hall '-C 2y'
_symmetry_space_group_name_H-M 'C 1 2/m 1'
_cell_angle_alpha 90
_cell_angle_beta 115.93
_cell_angle_gamma 90
_cell_formula_units_Z 1
_cell_length_a 17.767
_cell_length_b 17.958
_cell_length_c 7.431
_cell_volume 2132.249
_citation_journal_id_ASTM ASBSDK
_cod_data_source_file Galli_ASBSDK_1983_161.cif
_cod_data_source_block H36Al9K8.48O90Si27
_cod_original_formula_sum 'H36 Al9 K8.48 O90 Si27'
_cod_database_code 2106943

loop_
_symmetry_equiv_pos_as_xyz
x,y,z
-x,y,-z
-x,-y,-z
x,-y,z
x+1/2,y+1/2,z
-x+1/2,y+1/2,-z
-x+1/2,-y+1/2,-z
x+1/2,-y+1/2,z

loop_
_atom_site_label
_atom_site_type_symbol
_atom_site_fract_x
_atom_site_fract_y
_atom_site_fract_z
_atom_site_occupancy
_atom_site_U_iso_or_equiv
Al4 Al+3 0.0668 0.2983 0.4176 0.25 0.0
O6 O-2 0.0805 0.1614 0.0499 1 0.0
O12 O-2 0.008 0.099 0.414 0.5 0.0
O3 O-2 0.1882 0.1535 0.8902 1 0.0
O10 O-2 0.1208 0.3708 0.4225 1 0.0
O7 O-2 0.1226 0.2296 0.5515 1 0.0
Al5 Al+3 0 0.2173 0 0.25 0.0
O13 O-2 0.365 0.5 0.334 0.45 0.0
Si1 Si+4 0.1794 0.1686 0.0978 0.75 0.0
Si2 Si+4 0.2146 0.4108 0.5063 0.75 0.0
O14 O-2 0.419 0.5 0.207 0.55 0.0
O15 O-2 0 0.5 0.5 1 0.0
O2 O-2 0.233 0.1213 0.6144 1 0.0
Si4 Si+4 0.0668 0.2983 0.4176 0.75 0.0
K2 K+1 0.071 0 0.11 0.36 0.0
O9 O-2 0.2153 0.2492 0.1928 1 0.0
K3 K+1 0.241 0.5 0.061 0.74 0.0
O5 O-2 0 0.3257 0.5 1 0.0
Si5 Si+4 0 0.2173 0 0.75 0.0
K5 K+1 0.032 0.5 0.19 0.49 0.0
O8 O-2 0.0142 0.2709 0.1891 1 0.0
Al3 Al+3 0.2083 0.1912 0.7161 0.25 0.0
O11 O-2 0.408 0.092 0.049 1 0.0
Si3 Si+4 0.2083 0.1912 0.7161 0.75 0.0
O4 O-2 0.2304 0.1008 0.2473 1 0.0
Al2 Al+3 0.2146 0.4108 0.5063 0.25 0.0
K1 K+1 0.079 0 0.281 0.34 0.0
K4 K+1 0.21 0.5 -0.033 0.19 0.0
O1 O-2 0.1981 0.5 0.4565 1 0.0
Al1 Al+3 0.1794 0.1686 0.0978 0.25 0.0
